data_2230856
loop_
_publ_author_name
'Fun, Hoong-Kun'
'Hemamalini, Madhukar'
'Malladi, Shridhar'
'Poojari, Pradeep'
'Isloor, Arun M.'

_publ_section_title
;
 (2<i>E</i>)-3-(1,3-Diphenyl-1<i>H</i>-pyrazol-4-yl)-1-phenylprop-2-en-1-one
;
_journal_coeditor_code RZ2615
_journal_issue 7
_journal_name_full 'Acta Crystallographica Section E'
_journal_page_first o1745
_journal_page_last o1746
_journal_paper_doi 10.1107/S1600536811023282
_journal_volume 67
_journal_year 2011
_chemical_formula_iupac 'C24 H18 N2 O'
_chemical_formula_moiety 'C24 H18 N2 O'
_chemical_formula_sum 'C24 H18 N2 O'
_chemical_formula_weight 350.40
_chemical_name_systematic
;
(2<i>E</i>)-3-(1,3-Diphenyl-1<i>H</i>-pyrazol-4-yl)-1-phenylprop-2-en-1-one
;
_space_group_IT_number 2
_symmetry_cell_setting triclinic
_symmetry_space_group_name_Hall '-P 1'
_symmetry_space_group_name_H-M 'P -1'
_atom_sites_solution_hydrogens geom
_atom_sites_solution_primary direct
_atom_sites_solution_secondary difmap
_audit_creation_method SHELXL-97
_cell_angle_alpha 73.6300(10)
_cell_angle_beta 74.7130(10)
_cell_angle_gamma 74.8200(10)
_cell_formula_units_Z 2
_cell_length_a 8.1027(2)
_cell_length_b 9.3157(2)
_cell_length_c 12.9634(3)
_cell_measurement_reflns_used 9964
_cell_measurement_temperature 100.0(10)
_cell_measurement_theta_max 34.25
_cell_measurement_theta_min 2.33
_cell_volume 886.83(4)
_computing_cell_refinement 'SAINT (Bruker, 2009)'
_computing_data_collection 'APEX2 (Bruker, 2009)'
_computing_data_reduction 'SAINT (Bruker, 2009)'
_computing_molecular_graphics 'SHELXTL (Sheldrick, 2008'
_computing_publication_material 'SHELXTL (Sheldrick, 2008 and PLATON (Spek, 2009)'
_computing_structure_refinement 'SHELXTL (Sheldrick, 2008'
_computing_structure_solution 'SHELXTL (Sheldrick, 2008)'
_diffrn_ambient_temperature 100.0(10)
_diffrn_measured_fraction_theta_full 0.992
_diffrn_measured_fraction_theta_max 0.992
_diffrn_measurement_device_type
;
Bruker SMART APEXII CCD area-detector
;
_diffrn_measurement_method '\f and \w'
_diffrn_radiation_monochromator graphite
_diffrn_radiation_source 'fine-focus sealed tube'
_diffrn_radiation_type MoK\a
_diffrn_radiation_wavelength 0.71073
_diffrn_reflns_av_R_equivalents 0.0237
_diffrn_reflns_av_sigmaI/netI 0.0229
_diffrn_reflns_limit_h_max 12
_diffrn_reflns_limit_h_min -12
_diffrn_reflns_limit_k_max 14
_diffrn_reflns_limit_k_min -14
_diffrn_reflns_limit_l_max 19
_diffrn_reflns_limit_l_min -20
_diffrn_reflns_number 27273
_diffrn_reflns_theta_full 34.37
_diffrn_reflns_theta_max 34.37
_diffrn_reflns_theta_min 1.67
_diffrn_standards_number 0
_exptl_absorpt_coefficient_mu 0.081
_exptl_absorpt_correction_T_max 0.9875
_exptl_absorpt_correction_T_min 0.9487
_exptl_absorpt_correction_type multi-scan
_exptl_absorpt_process_details '(SADABS; Bruker, 2009)'
_exptl_crystal_colour colourless
_exptl_crystal_density_diffrn 1.312
_exptl_crystal_density_method 'not measured'
_exptl_crystal_description block
_exptl_crystal_F_000 368
_exptl_crystal_size_max 0.66
_exptl_crystal_size_mid 0.23
_exptl_crystal_size_min 0.16
_refine_diff_density_max 0.504
_refine_diff_density_min -0.297
_refine_ls_extinction_method none
_refine_ls_goodness_of_fit_ref 1.040
_refine_ls_hydrogen_treatment constr
_refine_ls_matrix_type full
_refine_ls_number_parameters 244
_refine_ls_number_reflns 7371
_refine_ls_number_restraints 0
_refine_ls_restrained_S_all 1.040
_refine_ls_R_factor_all 0.0529
_refine_ls_R_factor_gt 0.0444
_refine_ls_shift/su_max 0.001
_refine_ls_shift/su_mean 0.000
_refine_ls_structure_factor_coef Fsqd
_refine_ls_weighting_details 'calc w=1/[\s^2^(Fo^2^)+(0.0751P)^2^+0.1576P] where P=(Fo^2^+2Fc^2^)/3'
_refine_ls_weighting_scheme calc
_refine_ls_wR_factor_gt 0.1225
_refine_ls_wR_factor_ref 0.1308
_reflns_number_gt 6190
_reflns_number_total 7371
_reflns_threshold_expression I>2\s(I)
_cod_data_source_file rz2615.cif
_cod_data_source_block I
_cod_database_code 2230856
_cod_database_fobs_code 2230856

loop_
_symmetry_equiv_pos_as_xyz
'x, y, z'
'-x, -y, -z'

loop_
_atom_site_type_symbol
_atom_site_label
_atom_site_fract_x
_atom_site_fract_y
_atom_site_fract_z
_atom_site_U_iso_or_equiv
_atom_site_adp_type
_atom_site_calc_flag
_atom_site_refinement_flags
_atom_site_occupancy
_atom_site_symmetry_multiplicity
_atom_site_disorder_assembly
_atom_site_disorder_group
O O1 0.62674(8) 0.29923(7) 0.35790(5) 0.02264(13) Uani d . 1 1 . .
N N1 -0.05079(9) 0.77669(8) 0.50245(5) 0.01568(12) Uani d . 1 1 . .
N N2 -0.12324(9) 0.77040(8) 0.42026(5) 0.01623(12) Uani d . 1 1 . .
C C1 0.70994(10) 0.10968(9) 0.21010(6) 0.01851(14) Uani d . 1 1 . .
H H1A 0.7701 0.0780 0.2690 0.022 Uiso calc R 1 1 . .
C C2 0.75836(11) 0.02845(9) 0.12812(7) 0.02144(15) Uani d . 1 1 . .
H H2A 0.8514 -0.0584 0.1312 0.026 Uiso calc R 1 1 . .
C C3 0.67086(12) 0.07414(10) 0.04162(7) 0.02281(16) Uani d . 1 1 . .
H H3A 0.7029 0.0177 -0.0137 0.027 Uiso calc R 1 1 . .
C C4 0.53661(12) 0.20236(11) 0.03622(7) 0.02424(16) Uani d . 1 1 . .
H H4A 0.4781 0.2345 -0.0235 0.029 Uiso calc R 1 1 . .
C C5 0.48746(11) 0.28408(10) 0.11820(7) 0.02067(15) Uani d . 1 1 . .
H H5A 0.3953 0.3716 0.1142 0.025 Uiso calc R 1 1 . .
C C6 0.57315(10) 0.23783(8) 0.20632(6) 0.01585(13) Uani d . 1 1 . .
C C7 0.52409(10) 0.31976(8) 0.29762(6) 0.01587(13) Uani d . 1 1 . .
C C8 0.35228(10) 0.42396(9) 0.31234(6) 0.01641(13) Uani d . 1 1 . .
H H8A 0.2708 0.4290 0.2698 0.020 Uiso calc R 1 1 . .
C C9 0.31000(10) 0.51223(9) 0.38577(6) 0.01634(13) Uani d . 1 1 . .
H H9A 0.3974 0.5030 0.4251 0.020 Uiso calc R 1 1 . .
C C10 0.14917(10) 0.61871(8) 0.41212(6) 0.01493(12) Uani d . 1 1 . .
C C11 -0.00317(10) 0.67559(8) 0.36519(6) 0.01476(12) Uani d . 1 1 . .
C C12 0.11129(10) 0.68879(8) 0.49939(6) 0.01588(13) Uani d . 1 1 . .
H H12A 0.1858 0.6770 0.5481 0.019 Uiso calc R 1 1 . .
C C13 -0.04028(10) 0.65220(8) 0.26639(6) 0.01507(12) Uani d . 1 1 . .
C C14 0.08119(10) 0.67017(9) 0.16654(6) 0.01730(13) Uani d . 1 1 . .
H H14A 0.1920 0.6890 0.1640 0.021 Uiso calc R 1 1 . .
C C15 0.04095(11) 0.66063(9) 0.07101(6) 0.02009(14) Uani d . 1 1 . .
H H15A 0.1240 0.6731 0.0037 0.024 Uiso calc R 1 1 . .
C C16 -0.12143(12) 0.63272(10) 0.07439(7) 0.02177(15) Uani d . 1 1 . .
H H16A -0.1498 0.6271 0.0092 0.026 Uiso calc R 1 1 . .
C C17 -0.24183(11) 0.61317(9) 0.17338(7) 0.02090(15) Uani d . 1 1 . .
H H17A -0.3518 0.5928 0.1758 0.025 Uiso calc R 1 1 . .
C C18 -0.20240(10) 0.62324(9) 0.26905(6) 0.01804(14) Uani d . 1 1 . .
H H18A -0.2858 0.6104 0.3362 0.022 Uiso calc R 1 1 . .
C C19 -0.14395(10) 0.87250(9) 0.57610(6) 0.01661(13) Uani d . 1 1 . .
C C20 -0.29759(11) 0.97422(9) 0.55476(7) 0.01987(14) Uani d . 1 1 . .
H H20A -0.3394 0.9800 0.4915 0.024 Uiso calc R 1 1 . .
C C21 -0.38932(12) 1.06744(10) 0.62720(7) 0.02283(16) Uani d . 1 1 . .
H H21A -0.4949 1.1362 0.6136 0.027 Uiso calc R 1 1 . .
C C22 -0.32750(12) 1.06055(10) 0.71912(8) 0.02431(17) Uani d . 1 1 . .
H H22A -0.3906 1.1241 0.7684 0.029 Uiso calc R 1 1 . .
C C23 -0.17285(12) 0.96010(12) 0.73845(8) 0.02685(18) Uani d . 1 1 . .
H H23A -0.1295 0.9565 0.8007 0.032 Uiso calc R 1 1 . .
C C24 -0.08031(11) 0.86448(11) 0.66779(7) 0.02333(16) Uani d . 1 1 . .
H H24A 0.0245 0.7949 0.6820 0.028 Uiso calc R 1 1 . .

loop_
_atom_site_aniso_label
_atom_site_aniso_U_11
_atom_site_aniso_U_22
_atom_site_aniso_U_33
_atom_site_aniso_U_12
_atom_site_aniso_U_13
_atom_site_aniso_U_23
O1 0.0202(3) 0.0266(3) 0.0242(3) 0.0010(2) -0.0109(2) -0.0099(2)
N1 0.0156(3) 0.0183(3) 0.0144(3) -0.0022(2) -0.0034(2) -0.0065(2)
N2 0.0160(3) 0.0189(3) 0.0151(3) -0.0022(2) -0.0045(2) -0.0059(2)
C1 0.0177(3) 0.0176(3) 0.0184(3) 0.0004(2) -0.0047(2) -0.0039(2)
C2 0.0221(4) 0.0182(3) 0.0214(3) 0.0009(3) -0.0033(3) -0.0062(3)
C3 0.0245(4) 0.0245(4) 0.0203(3) -0.0032(3) -0.0022(3) -0.0103(3)
C4 0.0233(4) 0.0310(4) 0.0191(3) -0.0001(3) -0.0069(3) -0.0093(3)
C5 0.0184(3) 0.0238(4) 0.0193(3) 0.0014(3) -0.0069(3) -0.0066(3)
C6 0.0149(3) 0.0161(3) 0.0163(3) -0.0012(2) -0.0042(2) -0.0042(2)
C7 0.0152(3) 0.0157(3) 0.0169(3) -0.0017(2) -0.0048(2) -0.0040(2)
C8 0.0144(3) 0.0171(3) 0.0183(3) -0.0010(2) -0.0046(2) -0.0056(2)
C9 0.0148(3) 0.0180(3) 0.0166(3) -0.0020(2) -0.0041(2) -0.0050(2)
C10 0.0144(3) 0.0158(3) 0.0152(3) -0.0024(2) -0.0035(2) -0.0046(2)
C11 0.0151(3) 0.0156(3) 0.0140(3) -0.0028(2) -0.0035(2) -0.0036(2)
C12 0.0152(3) 0.0180(3) 0.0153(3) -0.0025(2) -0.0036(2) -0.0054(2)
C13 0.0157(3) 0.0149(3) 0.0151(3) -0.0014(2) -0.0049(2) -0.0042(2)
C14 0.0170(3) 0.0189(3) 0.0161(3) -0.0016(2) -0.0040(2) -0.0054(2)
C15 0.0225(3) 0.0214(3) 0.0162(3) 0.0002(3) -0.0047(3) -0.0076(3)
C16 0.0265(4) 0.0213(3) 0.0207(3) -0.0010(3) -0.0099(3) -0.0087(3)
C17 0.0226(4) 0.0206(3) 0.0231(4) -0.0050(3) -0.0104(3) -0.0048(3)
C18 0.0180(3) 0.0190(3) 0.0182(3) -0.0039(2) -0.0060(3) -0.0037(2)
C19 0.0165(3) 0.0183(3) 0.0160(3) -0.0045(2) -0.0007(2) -0.0070(2)
C20 0.0200(3) 0.0191(3) 0.0196(3) -0.0020(3) -0.0025(3) -0.0065(3)
C21 0.0220(4) 0.0198(3) 0.0249(4) -0.0023(3) 0.0004(3) -0.0089(3)
C22 0.0237(4) 0.0251(4) 0.0257(4) -0.0073(3) 0.0036(3) -0.0140(3)
C23 0.0239(4) 0.0377(5) 0.0240(4) -0.0064(3) -0.0012(3) -0.0182(3)
C24 0.0198(4) 0.0321(4) 0.0212(4) -0.0022(3) -0.0038(3) -0.0143(3)

loop_
_atom_type_symbol
_atom_type_description
_atom_type_scat_dispersion_real
_atom_type_scat_dispersion_imag
_atom_type_scat_source
C C 0.0033 0.0016 'International Tables Vol C Tables 4.2.6.8 and 6.1.1.4'
H H 0.0000 0.0000 'International Tables Vol C Tables 4.2.6.8 and 6.1.1.4'
N N 0.0061 0.0033 'International Tables Vol C Tables 4.2.6.8 and 6.1.1.4'
O O 0.0106 0.0060 'International Tables Vol C Tables 4.2.6.8 and 6.1.1.4'

loop_
_geom_angle_atom_site_label_1
_geom_angle_atom_site_label_2
_geom_angle_atom_site_label_3
_geom_angle_site_symmetry_1
_geom_angle_site_symmetry_3
_geom_angle
_geom_angle_publ_flag
C12 N1 N2 . . 111.99(6) ?
C12 N1 C19 . . 127.99(6) ?
N2 N1 C19 . . 119.98(6) ?
C11 N2 N1 . . 105.17(6) ?
C2 C1 C6 . . 120.43(7) ?
C2 C1 H1A . . 119.8 ?
C6 C1 H1A . . 119.8 ?
C3 C2 C1 . . 120.10(7) ?
C3 C2 H2A . . 119.9 ?
C1 C2 H2A . . 119.9 ?
C4 C3 C2 . . 119.96(7) ?
C4 C3 H3A . . 120.0 ?
C2 C3 H3A . . 120.0 ?
C3 C4 C5 . . 120.16(8) ?
C3 C4 H4A . . 119.9 ?
C5 C4 H4A . . 119.9 ?
C4 C5 C6 . . 120.30(7) ?
C4 C5 H5A . . 119.8 ?
C6 C5 H5A . . 119.8 ?
C5 C6 C1 . . 119.04(7) ?
C5 C6 C7 . . 122.63(7) ?
C1 C6 C7 . . 118.34(6) ?
O1 C7 C8 . . 121.76(7) ?
O1 C7 C6 . . 119.81(7) ?
C8 C7 C6 . . 118.43(6) ?
C9 C8 C7 . . 120.44(7) ?
C9 C8 H8A . . 119.8 ?
C7 C8 H8A . . 119.8 ?
C8 C9 C10 . . 128.27(7) ?
C8 C9 H9A . . 115.9 ?
C10 C9 H9A . . 115.9 ?
C12 C10 C11 . . 103.95(6) ?
C12 C10 C9 . . 123.14(7) ?
C11 C10 C9 . . 132.89(7) ?
N2 C11 C10 . . 111.32(6) ?
N2 C11 C13 . . 117.90(6) ?
C10 C11 C13 . . 130.69(7) ?
N1 C12 C10 . . 107.56(6) ?
N1 C12 H12A . . 126.2 ?
C10 C12 H12A . . 126.2 ?
C18 C13 C14 . . 119.08(7) ?
C18 C13 C11 . . 120.35(7) ?
C14 C13 C11 . . 120.39(7) ?
C15 C14 C13 . . 120.62(7) ?
C15 C14 H14A . . 119.7 ?
C13 C14 H14A . . 119.7 ?
C14 C15 C16 . . 119.86(8) ?
C14 C15 H15A . . 120.1 ?
C16 C15 H15A . . 120.1 ?
C17 C16 C15 . . 119.82(7) ?
C17 C16 H16A . . 120.1 ?
C15 C16 H16A . . 120.1 ?
C16 C17 C18 . . 120.51(7) ?
C16 C17 H17A . . 119.7 ?
C18 C17 H17A . . 119.7 ?
C17 C18 C13 . . 120.11(7) ?
C17 C18 H18A . . 119.9 ?
C13 C18 H18A . . 119.9 ?
C24 C19 C20 . . 120.83(7) ?
C24 C19 N1 . . 119.87(7) ?
C20 C19 N1 . . 119.30(7) ?
C19 C20 C21 . . 119.29(8) ?
C19 C20 H20A . . 120.4 ?
C21 C20 H20A . . 120.4 ?
C22 C21 C20 . . 120.50(8) ?
C22 C21 H21A . . 119.7 ?
C20 C21 H21A . . 119.7 ?
C23 C22 C21 . . 119.52(8) ?
C23 C22 H22A . . 120.2 ?
C21 C22 H22A . . 120.2 ?
C22 C23 C24 . . 120.88(8) ?
C22 C23 H23A . . 119.6 ?
C24 C23 H23A . . 119.6 ?
C19 C24 C23 . . 118.96(8) ?
C19 C24 H24A . . 120.5 ?
C23 C24 H24A . . 120.5 ?

loop_
_geom_bond_atom_site_label_1
_geom_bond_atom_site_label_2
_geom_bond_site_symmetry_2
_geom_bond_distance
_geom_bond_publ_flag
O1 C7 . 1.2305(9) ?
N1 C12 . 1.3508(10) ?
N1 N2 . 1.3661(8) ?
N1 C19 . 1.4232(9) ?
N2 C11 . 1.3325(10) ?
C1 C2 . 1.3906(11) ?
C1 C6 . 1.3995(11) ?
C1 H1A . 0.9500 ?
C2 C3 . 1.3904(12) ?
C2 H2A . 0.9500 ?
C3 C4 . 1.3883(13) ?
C3 H3A . 0.9500 ?
C4 C5 . 1.3935(11) ?
C4 H4A . 0.9500 ?
C5 C6 . 1.3989(11) ?
C5 H5A . 0.9500 ?
C6 C7 . 1.4978(10) ?
C7 C8 . 1.4742(11) ?
C8 C9 . 1.3496(10) ?
C8 H8A . 0.9500 ?
C9 C10 . 1.4416(10) ?
C9 H9A . 0.9500 ?
C10 C12 . 1.3886(10) ?
C10 C11 . 1.4305(10) ?
C11 C13 . 1.4742(10) ?
C12 H12A . 0.9500 ?
C13 C18 . 1.3985(11) ?
C13 C14 . 1.4016(11) ?
C14 C15 . 1.3921(10) ?
C14 H14A . 0.9500 ?
C15 C16 . 1.3939(12) ?
C15 H15A . 0.9500 ?
C16 C17 . 1.3903(13) ?
C16 H16A . 0.9500 ?
C17 C18 . 1.3926(11) ?
C17 H17A . 0.9500 ?
C18 H18A . 0.9500 ?
C19 C24 . 1.3918(11) ?
C19 C20 . 1.3930(11) ?
C20 C21 . 1.3936(11) ?
C20 H20A . 0.9500 ?
C21 C22 . 1.3892(13) ?
C21 H21A . 0.9500 ?
C22 C23 . 1.3885(14) ?
C22 H22A . 0.9500 ?
C23 C24 . 1.3937(12) ?
C23 H23A . 0.9500 ?
C24 H24A . 0.9500 ?

loop_
_geom_hbond_atom_site_label_D
_geom_hbond_atom_site_label_H
_geom_hbond_atom_site_label_A
_geom_hbond_site_symmetry_A
_geom_hbond_distance_DH
_geom_hbond_distance_HA
_geom_hbond_distance_DA
_geom_hbond_angle_DHA
_geom_hbond_publ_flag
C12 H12A O1 2_666 0.95 2.27 3.2019(11) 167 yes
C15 H15A Cg2 2_665 0.95 2.81 3.6171(9) 143 yes
C2 H2A Cg3 1_645 0.95 2.63 3.4304(9) 143 yes

loop_
_geom_torsion_atom_site_label_1
_geom_torsion_atom_site_label_2
_geom_torsion_atom_site_label_3
_geom_torsion_atom_site_label_4
_geom_torsion_site_symmetry_1
_geom_torsion_site_symmetry_2
_geom_torsion_site_symmetry_3
_geom_torsion_site_symmetry_4
_geom_torsion
_geom_torsion_publ_flag
C12 N1 N2 C11 . . . . 0.28(8) ?
C19 N1 N2 C11 . . . . 178.30(7) ?
C6 C1 C2 C3 . . . . -0.03(13) ?
C1 C2 C3 C4 . . . . 0.94(13) ?
C2 C3 C4 C5 . . . . -1.00(14) ?
C3 C4 C5 C6 . . . . 0.15(14) ?
C4 C5 C6 C1 . . . . 0.76(12) ?
C4 C5 C6 C7 . . . . -179.03(8) ?
C2 C1 C6 C5 . . . . -0.82(12) ?
C2 C1 C6 C7 . . . . 178.98(7) ?
C5 C6 C7 O1 . . . . -162.50(8) ?
C1 C6 C7 O1 . . . . 17.72(11) ?
C5 C6 C7 C8 . . . . 17.37(11) ?
C1 C6 C7 C8 . . . . -162.41(7) ?
O1 C7 C8 C9 . . . . 6.89(12) ?
C6 C7 C8 C9 . . . . -172.98(7) ?
C7 C8 C9 C10 . . . . -179.26(7) ?
C8 C9 C10 C12 . . . . 171.25(8) ?
C8 C9 C10 C11 . . . . -7.21(14) ?
N1 N2 C11 C10 . . . . 0.25(8) ?
N1 N2 C11 C13 . . . . -176.60(6) ?
C12 C10 C11 N2 . . . . -0.66(9) ?
C9 C10 C11 N2 . . . . 178.01(8) ?
C12 C10 C11 C13 . . . . 175.68(8) ?
C9 C10 C11 C13 . . . . -5.65(14) ?
N2 N1 C12 C10 . . . . -0.70(9) ?
C19 N1 C12 C10 . . . . -178.53(7) ?
C11 C10 C12 N1 . . . . 0.79(8) ?
C9 C10 C12 N1 . . . . -178.05(7) ?
N2 C11 C13 C18 . . . . -47.06(10) ?
C10 C11 C13 C18 . . . . 136.80(8) ?
N2 C11 C13 C14 . . . . 128.07(8) ?
C10 C11 C13 C14 . . . . -48.06(11) ?
C18 C13 C14 C15 . . . . 0.52(11) ?
C11 C13 C14 C15 . . . . -174.68(7) ?
C13 C14 C15 C16 . . . . -0.10(12) ?
C14 C15 C16 C17 . . . . -0.59(12) ?
C15 C16 C17 C18 . . . . 0.85(12) ?
C16 C17 C18 C13 . . . . -0.43(12) ?
C14 C13 C18 C17 . . . . -0.26(11) ?
C11 C13 C18 C17 . . . . 174.95(7) ?
C12 N1 C19 C24 . . . . -10.42(12) ?
N2 N1 C19 C24 . . . . 171.91(7) ?
C12 N1 C19 C20 . . . . 169.10(8) ?
N2 N1 C19 C20 . . . . -8.57(11) ?
C24 C19 C20 C21 . . . . -0.83(12) ?
N1 C19 C20 C21 . . . . 179.65(7) ?
C19 C20 C21 C22 . . . . 0.74(13) ?
C20 C21 C22 C23 . . . . 0.16(13) ?
C21 C22 C23 C24 . . . . -1.00(14) ?
C20 C19 C24 C23 . . . . 0.02(13) ?
N1 C19 C24 C23 . . . . 179.53(8) ?
C22 C23 C24 C19 . . . . 0.91(14) ?

loop_
_cod_related_entry_id
_cod_related_entry_database
_cod_related_entry_code
1 ChemSpider 4494337
